data_2240796
loop_
_publ_author_name
'Kang, Gihaeng'
'Kim, Jineun'
'Jeon, Youngeun'
'Kim, Tae Ho'

_publ_section_title
;
 Crystal structure of oryzalin
;
_journal_coeditor_code SJ5462
_journal_issue 6
_journal_name_full 'Acta Crystallographica Section E'
_journal_page_first o429
_journal_paper_doi 10.1107/S205698901500955X
_journal_volume 71
_journal_year 2015
_chemical_formula_iupac 'C12 H18 N4 O6 S'
_chemical_formula_moiety 'C12 H18 N4 O6 S'
_chemical_formula_sum 'C12 H18 N4 O6 S'
_chemical_formula_weight 346.36
_chemical_name_common oryzalin
_chemical_name_systematic
;
4-Dipropylamino-3,5-dinitrobenzenesulfonamide
;
_space_group_IT_number 2
_space_group_name_Hall '-P 1'
_symmetry_cell_setting triclinic
_symmetry_space_group_name_Hall '-P 1'
_symmetry_space_group_name_H-M 'P -1'
_atom_sites_solution_hydrogens geom
_atom_sites_solution_primary direct
_atom_sites_solution_secondary difmap
_audit_creation_method SHELXTL
_cell_angle_alpha 73.9010(10)
_cell_angle_beta 86.0590(10)
_cell_angle_gamma 83.5490(10)
_cell_formula_units_Z 2
_cell_length_a 7.6057(2)
_cell_length_b 8.2463(2)
_cell_length_c 12.8657(2)
_cell_measurement_reflns_used 9733
_cell_measurement_temperature 173(2)
_cell_measurement_theta_max 28.27
_cell_measurement_theta_min 2.58
_cell_volume 769.77(3)
_computing_cell_refinement
;
SAINT (Bruker, 2009)
;
_computing_data_collection
;
APEX2 (Bruker, 2009)
;
_computing_data_reduction
;
SAINT (Bruker, 2009)
;
_computing_molecular_graphics
;
DIAMOND (Brandenburg, 2010)
;
_computing_publication_material
;
SHELXTL (Sheldrick, 2008)
;
_computing_structure_refinement
;
SHELXTL (Sheldrick, 2008)
;
_computing_structure_solution
;
SHELXTL (Sheldrick, 2008)
;
_diffrn_ambient_temperature 173(2)
_diffrn_measured_fraction_theta_full 0.992
_diffrn_measured_fraction_theta_max 0.992
_diffrn_measurement_device_type 'Bruker APEXII CCD'
_diffrn_measurement_method '\f and \w scans'
_diffrn_radiation_monochromator graphite
_diffrn_radiation_source 'fine-focus sealed tube'
_diffrn_radiation_type MoK\a
_diffrn_radiation_wavelength 0.71073
_diffrn_reflns_av_R_equivalents 0.0213
_diffrn_reflns_av_sigmaI/netI 0.0165
_diffrn_reflns_limit_h_max 8
_diffrn_reflns_limit_h_min -10
_diffrn_reflns_limit_k_max 10
_diffrn_reflns_limit_k_min -10
_diffrn_reflns_limit_l_max 17
_diffrn_reflns_limit_l_min -17
_diffrn_reflns_number 14199
_diffrn_reflns_theta_full 28.29
_diffrn_reflns_theta_max 28.29
_diffrn_reflns_theta_min 2.58
_exptl_absorpt_coefficient_mu 0.248
_exptl_absorpt_correction_T_max 0.9877
_exptl_absorpt_correction_T_min 0.8881
_exptl_absorpt_correction_type multi-scan
_exptl_absorpt_process_details
;
(SADABS; Bruker, 2009)
;
_exptl_crystal_colour red
_exptl_crystal_density_diffrn 1.494
_exptl_crystal_density_method 'not measured'
_exptl_crystal_description block
_exptl_crystal_F_000 364
_exptl_crystal_size_max 0.49
_exptl_crystal_size_mid 0.17
_exptl_crystal_size_min 0.05
_refine_diff_density_max 0.288
_refine_diff_density_min -0.421
_refine_ls_extinction_method none
_refine_ls_goodness_of_fit_ref 1.053
_refine_ls_hydrogen_treatment mixed
_refine_ls_matrix_type full
_refine_ls_number_parameters 218
_refine_ls_number_reflns 3778
_refine_ls_number_restraints 0
_refine_ls_restrained_S_all 1.053
_refine_ls_R_factor_all 0.0354
_refine_ls_R_factor_gt 0.0330
_refine_ls_shift/su_max 0.002
_refine_ls_shift/su_mean 0.000
_refine_ls_structure_factor_coef Fsqd
_refine_ls_weighting_details 'calc w=1/[\s^2^(Fo^2^)+(0.0441P)^2^+0.3414P] where P=(Fo^2^+2Fc^2^)/3'
_refine_ls_weighting_scheme calc
_refine_ls_wR_factor_gt 0.0874
_refine_ls_wR_factor_ref 0.0895
_reflns_number_gt 3506
_reflns_number_total 3778
_reflns_threshold_expression I>2\s(I)
_cod_data_source_file sj5462sup1.cif
_cod_data_source_block I
_cod_database_code 2240796

loop_
_symmetry_equiv_pos_as_xyz
'x, y, z'
'-x, -y, -z'

loop_
_atom_site_type_symbol
_atom_site_label
_atom_site_fract_x
_atom_site_fract_y
_atom_site_fract_z
_atom_site_U_iso_or_equiv
_atom_site_adp_type
_atom_site_calc_flag
_atom_site_refinement_flags
_atom_site_occupancy
_atom_site_symmetry_multiplicity
S S1 0.29089(4) -0.28775(4) 1.01726(2) 0.02217(9) Uani d . 1 1
O O6 0.21891(13) 0.38350(13) 0.79517(9) 0.0345(2) Uani d . 1 1
O O5 0.27982(13) 0.32749(13) 0.64100(8) 0.0310(2) Uani d . 1 1
O O4 0.94829(12) 0.02295(14) 0.76530(8) 0.0328(2) Uani d . 1 1
O O3 0.91096(14) -0.24191(14) 0.83339(10) 0.0413(3) Uani d . 1 1
O O2 0.42149(13) -0.38814(12) 1.09026(7) 0.0293(2) Uani d . 1 1
O O1 0.13725(14) -0.20406(13) 1.05726(8) 0.0337(2) Uani d . 1 1
N N1 0.22714(17) -0.41143(15) 0.95364(10) 0.0268(2) Uani d . 1 1
N N3 0.65122(14) 0.20712(13) 0.66209(8) 0.0207(2) Uani d . 1 1
N N4 0.29355(13) 0.29708(13) 0.73912(9) 0.0221(2) Uani d . 1 1
N N2 0.85394(14) -0.09134(15) 0.80100(8) 0.0252(2) Uani d . 1 1
C C1 0.40261(16) -0.13002(15) 0.92262(9) 0.0209(2) Uani d . 1 1
C C6 0.31660(16) 0.03024(15) 0.87675(9) 0.0201(2) Uani d . 1 1
H H6 0.2012 0.0621 0.9021 0.024 Uiso calc R 1 1
C C5 0.40260(15) 0.14133(14) 0.79389(9) 0.0189(2) Uani d . 1 1
C C4 0.57601(15) 0.10563(14) 0.75238(9) 0.0184(2) Uani d . 1 1
C C10 0.64961(16) 0.39061(15) 0.64526(10) 0.0210(2) Uani d . 1 1
H H10A 0.5757 0.4247 0.7035 0.025 Uiso calc R 1 1
H H10B 0.5958 0.4507 0.5753 0.025 Uiso calc R 1 1
C C11 0.83533(18) 0.44270(17) 0.64495(12) 0.0298(3) Uani d . 1 1
H H11A 0.8881 0.3855 0.7156 0.036 Uiso calc R 1 1
H H11B 0.9104 0.4062 0.5880 0.036 Uiso calc R 1 1
C C12 0.8312(2) 0.63353(19) 0.62429(14) 0.0386(3) Uani d . 1 1
H H12A 0.7900 0.6898 0.5514 0.058 Uiso calc R 1 1
H H12B 0.9506 0.6633 0.6304 0.058 Uiso calc R 1 1
H H12C 0.7506 0.6707 0.6778 0.058 Uiso calc R 1 1
C C7 0.74354(17) 0.13316(16) 0.57981(10) 0.0235(2) Uani d . 1 1
H H7A 0.7354 0.0092 0.6013 0.028 Uiso calc R 1 1
H H7B 0.8704 0.1524 0.5751 0.028 Uiso calc R 1 1
C C8 0.66410(19) 0.21110(18) 0.46926(10) 0.0298(3) Uani d . 1 1
H H8A 0.5335 0.2132 0.4772 0.036 Uiso calc R 1 1
H H8B 0.6939 0.3296 0.4412 0.036 Uiso calc R 1 1
C C9 0.7322(2) 0.1124(2) 0.38841(12) 0.0384(3) Uani d . 1 1
H H9A 0.8618 0.1057 0.3828 0.058 Uiso calc R 1 1
H H9B 0.6843 0.1703 0.3174 0.058 Uiso calc R 1 1
H H9C 0.6943 -0.0023 0.4130 0.058 Uiso calc R 1 1
C C3 0.66129(15) -0.05195(15) 0.81163(9) 0.0207(2) Uani d . 1 1
C C2 0.57619(16) -0.16972(16) 0.89134(10) 0.0227(2) Uani d . 1 1
H H2 0.6365 -0.2771 0.9244 0.027 Uiso calc R 1 1
H H2N 0.312(3) -0.469(2) 0.9280(15) 0.040(5) Uiso d . 1 1
H H1N 0.145(3) -0.371(3) 0.9149(16) 0.044(5) Uiso d . 1 1

loop_
_atom_site_aniso_label
_atom_site_aniso_U_11
_atom_site_aniso_U_22
_atom_site_aniso_U_33
_atom_site_aniso_U_12
_atom_site_aniso_U_13
_atom_site_aniso_U_23
S1 0.02480(16) 0.02270(15) 0.01851(14) -0.00303(11) 0.00036(11) -0.00479(11)
O6 0.0289(5) 0.0317(5) 0.0472(6) 0.0089(4) -0.0057(4) -0.0212(5)
O5 0.0278(5) 0.0336(5) 0.0268(5) 0.0022(4) -0.0057(4) -0.0013(4)
O4 0.0195(4) 0.0433(6) 0.0375(5) -0.0035(4) 0.0010(4) -0.0147(4)
O3 0.0284(5) 0.0378(6) 0.0472(6) 0.0141(4) -0.0041(5) -0.0002(5)
O2 0.0337(5) 0.0318(5) 0.0202(4) -0.0041(4) -0.0062(4) -0.0021(4)
O1 0.0338(5) 0.0322(5) 0.0332(5) -0.0025(4) 0.0117(4) -0.0093(4)
N1 0.0269(6) 0.0247(5) 0.0297(6) -0.0011(5) -0.0079(5) -0.0078(4)
N3 0.0221(5) 0.0188(5) 0.0212(5) -0.0008(4) 0.0033(4) -0.0067(4)
N4 0.0164(5) 0.0198(5) 0.0300(5) -0.0005(4) -0.0028(4) -0.0065(4)
N2 0.0197(5) 0.0344(6) 0.0208(5) 0.0053(4) -0.0031(4) -0.0087(4)
C1 0.0230(6) 0.0219(5) 0.0182(5) -0.0033(4) -0.0005(4) -0.0058(4)
C6 0.0186(5) 0.0225(5) 0.0213(5) -0.0017(4) -0.0008(4) -0.0095(4)
C5 0.0177(5) 0.0185(5) 0.0213(5) 0.0006(4) -0.0036(4) -0.0068(4)
C4 0.0181(5) 0.0195(5) 0.0190(5) -0.0011(4) -0.0022(4) -0.0075(4)
C10 0.0220(6) 0.0183(5) 0.0232(5) -0.0013(4) -0.0008(4) -0.0069(4)
C11 0.0233(6) 0.0284(6) 0.0372(7) -0.0062(5) -0.0001(5) -0.0069(5)
C12 0.0386(8) 0.0320(7) 0.0487(9) -0.0143(6) -0.0012(7) -0.0127(6)
C7 0.0244(6) 0.0233(6) 0.0229(6) 0.0007(5) 0.0038(4) -0.0090(5)
C8 0.0343(7) 0.0312(7) 0.0231(6) 0.0029(6) 0.0011(5) -0.0088(5)
C9 0.0531(9) 0.0376(8) 0.0278(7) -0.0050(7) 0.0051(6) -0.0155(6)
C3 0.0169(5) 0.0247(6) 0.0204(5) 0.0023(4) -0.0015(4) -0.0077(4)
C2 0.0238(6) 0.0221(5) 0.0207(5) 0.0023(5) -0.0034(4) -0.0046(4)

loop_
_atom_type_symbol
_atom_type_description
_atom_type_scat_dispersion_real
_atom_type_scat_dispersion_imag
_atom_type_scat_source
C C 0.0033 0.0016 'International Tables Vol C Tables 4.2.6.8 and 6.1.1.4'
H H 0.0000 0.0000 'International Tables Vol C Tables 4.2.6.8 and 6.1.1.4'
N N 0.0061 0.0033 'International Tables Vol C Tables 4.2.6.8 and 6.1.1.4'
O O 0.0106 0.0060 'International Tables Vol C Tables 4.2.6.8 and 6.1.1.4'
S S 0.1246 0.1234 'International Tables Vol C Tables 4.2.6.8 and 6.1.1.4'

loop_
_geom_angle_atom_site_label_1
_geom_angle_atom_site_label_2
_geom_angle_atom_site_label_3
_geom_angle
O1 S1 O2 120.49(6)
O1 S1 N1 108.20(7)
O2 S1 N1 106.10(6)
O1 S1 C1 107.20(6)
O2 S1 C1 106.46(6)
N1 S1 C1 107.83(6)
S1 N1 H2N 114.6(13)
S1 N1 H1N 114.7(14)
H2N N1 H1N 116.7(19)
C4 N3 C7 120.12(10)
C4 N3 C10 122.12(10)
C7 N3 C10 117.72(10)
O6 N4 O5 124.71(11)
O6 N4 C5 117.62(10)
O5 N4 C5 117.63(10)
O4 N2 O3 123.62(11)
O4 N2 C3 119.83(11)
O3 N2 C3 116.50(11)
C2 C1 C6 120.07(11)
C2 C1 S1 118.82(9)
C6 C1 S1 121.07(9)
C5 C6 C1 118.64(11)
C5 C6 H6 120.7
C1 C6 H6 120.7
C6 C5 C4 124.46(11)
C6 C5 N4 115.18(10)
C4 C5 N4 119.93(10)
N3 C4 C5 123.91(10)
N3 C4 C3 122.89(10)
C5 C4 C3 113.13(10)
N3 C10 C11 111.69(10)
N3 C10 H10A 109.3
C11 C10 H10A 109.3
N3 C10 H10B 109.3
C11 C10 H10B 109.3
H10A C10 H10B 107.9
C12 C11 C10 110.85(11)
C12 C11 H11A 109.5
C10 C11 H11A 109.5
C12 C11 H11B 109.5
C10 C11 H11B 109.5
H11A C11 H11B 108.1
C11 C12 H12A 109.5
C11 C12 H12B 109.5
H12A C12 H12B 109.5
C11 C12 H12C 109.5
H12A C12 H12C 109.5
H12B C12 H12C 109.5
N3 C7 C8 111.23(10)
N3 C7 H7A 109.4
C8 C7 H7A 109.4
N3 C7 H7B 109.4
C8 C7 H7B 109.4
H7A C7 H7B 108.0
C9 C8 C7 111.89(12)
C9 C8 H8A 109.2
C7 C8 H8A 109.2
C9 C8 H8B 109.2
C7 C8 H8B 109.2
H8A C8 H8B 107.9
C8 C9 H9A 109.5
C8 C9 H9B 109.5
H9A C9 H9B 109.5
C8 C9 H9C 109.5
H9A C9 H9C 109.5
H9B C9 H9C 109.5
C2 C3 C4 123.50(11)
C2 C3 N2 114.89(10)
C4 C3 N2 121.19(11)
C3 C2 C1 119.54(11)
C3 C2 H2 120.2
C1 C2 H2 120.2

loop_
_geom_bond_atom_site_label_1
_geom_bond_atom_site_label_2
_geom_bond_distance
S1 O1 1.4282(10)
S1 O2 1.4375(10)
S1 N1 1.6043(12)
S1 C1 1.7675(12)
O6 N4 1.2199(14)
O5 N4 1.2264(14)
O4 N2 1.2168(16)
O3 N2 1.2330(15)
N1 H2N 0.86(2)
N1 H1N 0.81(2)
N3 C4 1.3617(15)
N3 C7 1.4648(14)
N3 C10 1.4666(15)
N4 C5 1.4741(15)
N2 C3 1.4701(15)
C1 C2 1.3838(17)
C1 C6 1.3961(17)
C6 C5 1.3786(17)
C6 H6 0.9500
C5 C4 1.4193(16)
C4 C3 1.4211(16)
C10 C11 1.5213(17)
C10 H10A 0.9900
C10 H10B 0.9900
C11 C12 1.519(2)
C11 H11A 0.9900
C11 H11B 0.9900
C12 H12A 0.9800
C12 H12B 0.9800
C12 H12C 0.9800
C7 C8 1.5248(18)
C7 H7A 0.9900
C7 H7B 0.9900
C8 C9 1.5208(19)
C8 H8A 0.9900
C8 H8B 0.9900
C9 H9A 0.9800
C9 H9B 0.9800
C9 H9C 0.9800
C3 C2 1.3826(17)
C2 H2 0.9500

loop_
_geom_hbond_atom_site_label_D
_geom_hbond_atom_site_label_H
_geom_hbond_atom_site_label_A
_geom_hbond_site_symmetry_A
_geom_hbond_distance_DH
_geom_hbond_distance_HA
_geom_hbond_distance_DA
_geom_hbond_angle_DHA
N1 H2N O6 1_545 0.86(2) 2.529(19) 2.9956(15) 114.9(15)
N1 H2N O2 2_647 0.86(2) 2.26(2) 3.0839(16) 160.5(17)
N1 H1N O3 1_455 0.81(2) 2.15(2) 2.9474(16) 170.0(19)
C2 H2 N1 2_647 0.95 2.74 3.6843(17) 171.0
C9 H9A O4 2_756 0.98 2.69 3.3192(18) 122.3
C10 H10A O2 2_657 0.99 2.59 3.4033(15) 139.7
C12 H12C O3 1_565 0.98 2.71 3.249(2) 115.0
C12 H12A O5 2_666 0.98 2.61 3.492(2) 149.5

loop_
_geom_torsion_atom_site_label_1
_geom_torsion_atom_site_label_2
_geom_torsion_atom_site_label_3
_geom_torsion_atom_site_label_4
_geom_torsion
O1 S1 C1 C2 164.43(10)
O2 S1 C1 C2 34.23(11)
N1 S1 C1 C2 -79.27(11)
O1 S1 C1 C6 -17.88(12)
O2 S1 C1 C6 -148.07(10)
N1 S1 C1 C6 98.42(11)
C2 C1 C6 C5 5.48(17)
S1 C1 C6 C5 -172.19(9)
C1 C6 C5 C4 -1.23(17)
C1 C6 C5 N4 171.23(10)
O6 N4 C5 C6 54.74(15)
O5 N4 C5 C6 -122.95(12)
O6 N4 C5 C4 -132.43(12)
O5 N4 C5 C4 49.88(15)
C7 N3 C4 C5 -133.66(12)
C10 N3 C4 C5 48.78(16)
C7 N3 C4 C3 43.12(16)
C10 N3 C4 C3 -134.44(12)
C6 C5 C4 N3 171.47(11)
N4 C5 C4 N3 -0.66(17)
C6 C5 C4 C3 -5.59(16)
N4 C5 C4 C3 -177.72(10)
C4 N3 C10 C11 114.40(13)
C7 N3 C10 C11 -63.22(14)
N3 C10 C11 C12 178.41(11)
C4 N3 C7 C8 122.80(12)
C10 N3 C7 C8 -59.53(14)
N3 C7 C8 C9 -168.42(12)
N3 C4 C3 C2 -168.24(11)
C5 C4 C3 C2 8.86(17)
N3 C4 C3 N2 19.50(17)
C5 C4 C3 N2 -163.40(10)
O4 N2 C3 C2 -153.30(11)
O3 N2 C3 C2 24.18(16)
O4 N2 C3 C4 19.59(17)
O3 N2 C3 C4 -162.93(12)
C4 C3 C2 C1 -5.24(18)
N2 C3 C2 C1 167.46(11)
C6 C1 C2 C3 -2.40(18)
S1 C1 C2 C3 175.32(9)

_cod_database_fobs_code 2240796
